data_7053457
loop_
_publ_author_name
'El-Zaria, Mohamed E.'
'Genady, Afaf R.'
'Nakamura, Hiroyuki'

_publ_section_title
;
 Synthesis of triazolyl methyl-substituted amino- and
 oxy-undecahydrododecaborates for potential application in boron neutron
 capture therapy
;
_journal_issue 8
_journal_name_full 'New Journal of Chemistry'
_journal_page_first 1612
_journal_paper_doi 10.1039/c0nj00046a
_journal_volume 34
_journal_year 2010
_chemical_formula_sum 'C15 H35 B12 N3'
_chemical_formula_weight 387.18
_chemical_name_systematic
;
?
;
_space_group_IT_number 14
_symmetry_cell_setting monoclinic
_symmetry_space_group_name_Hall '-P 2yn'
_symmetry_space_group_name_H-M 'P 1 21/n 1'
_atom_sites_solution_hydrogens geom
_atom_sites_solution_primary direct
_atom_sites_solution_secondary difmap
_audit_creation_method SHELXL-97
_cell_angle_alpha 90.00
_cell_angle_beta 96.981(2)
_cell_angle_gamma 90.00
_cell_formula_units_Z 4
_cell_length_a 9.6724(11)
_cell_length_b 8.4355(10)
_cell_length_c 29.307(3)
_cell_measurement_reflns_used 3815
_cell_measurement_temperature 123
_cell_measurement_theta_max 27.48
_cell_measurement_theta_min 2.51
_cell_volume 2373.5(5)
_computing_cell_refinement 'APEX2 (Bruker AXS, 2006)'
_computing_data_collection 'APEX2 (Bruker AXS, 2006)'
_computing_data_reduction 'SAINT (Bruker AXS, 2004)'
_computing_molecular_graphics 'XSHEL (Bruker AXS,2002)'
_computing_publication_material 'XCIF (Bruker AXS, 2001)'
_computing_structure_refinement 'SHELXL-97 (Sheldrick, 1997)'
_computing_structure_solution 'SHELXS-97 (Sheldrick, 1997)'
_diffrn_ambient_temperature 123
_diffrn_detector_area_resol_mean 8.333
_diffrn_measured_fraction_theta_full 0.970
_diffrn_measured_fraction_theta_max 0.970
_diffrn_measurement_device_type 'Bruker APEXII CCD area detector'
_diffrn_measurement_method 'phi and omega scans'
_diffrn_radiation_monochromator 'Bruker Helios multilayer confocal mirror'
_diffrn_radiation_source 'Bruker TXS fine-focus rotating anode'
_diffrn_radiation_type MoK\a
_diffrn_radiation_wavelength 0.71073
_diffrn_reflns_av_R_equivalents 0.0310
_diffrn_reflns_av_sigmaI/netI 0.0451
_diffrn_reflns_limit_h_max 10
_diffrn_reflns_limit_h_min -12
_diffrn_reflns_limit_k_max 9
_diffrn_reflns_limit_k_min -10
_diffrn_reflns_limit_l_max 37
_diffrn_reflns_limit_l_min -36
_diffrn_reflns_number 12974
_diffrn_reflns_theta_full 27.54
_diffrn_reflns_theta_max 27.54
_diffrn_reflns_theta_min 2.15
_exptl_absorpt_coefficient_mu 0.056
_exptl_absorpt_correction_T_max 0.9961
_exptl_absorpt_correction_T_min 0.9889
_exptl_absorpt_correction_type empirical
_exptl_absorpt_process_details
;
SADABS Sheldrick 1996
;
_exptl_crystal_colour colorless
_exptl_crystal_density_diffrn 1.084
_exptl_crystal_density_method 'not measured'
_exptl_crystal_description plate
_exptl_crystal_F_000 824
_exptl_crystal_size_max 0.20
_exptl_crystal_size_mid 0.20
_exptl_crystal_size_min 0.07
_refine_diff_density_max 0.269
_refine_diff_density_min -0.196
_refine_diff_density_rms 0.042
_refine_ls_extinction_method none
_refine_ls_goodness_of_fit_ref 1.027
_refine_ls_hydrogen_treatment mixed
_refine_ls_matrix_type full
_refine_ls_number_parameters 320
_refine_ls_number_reflns 5312
_refine_ls_number_restraints 0
_refine_ls_restrained_S_all 1.027
_refine_ls_R_factor_all 0.0727
_refine_ls_R_factor_gt 0.0494
_refine_ls_shift/su_max 0.003
_refine_ls_shift/su_mean 0.000
_refine_ls_structure_factor_coef Fsqd
_refine_ls_weighting_details 'calc w=1/[\s^2^(Fo^2^)+(0.0618P)^2^+0.5261P] where P=(Fo^2^+2Fc^2^)/3'
_refine_ls_weighting_scheme calc
_refine_ls_wR_factor_gt 0.1134
_refine_ls_wR_factor_ref 0.1233
_reflns_number_gt 4031
_reflns_number_total 5312
_reflns_threshold_expression >2sigma(I)
_cod_data_source_file c0nj00046a.txt
_cod_data_source_block shelxl2
_cod_depositor_comments
;
The following automatic conversions were performed:

'_symmetry_cell_setting' value 'Monoclinic' changed to 'monoclinic'
according to /home/saulius/struct/CIF-dictionaries/cif_core.dic
dictionary named 'cif_core.dic' version 2.4.2 from 2011-04-26.

Automatic conversion script
Id: cif_fix_values 1891 2012-01-12 08:04:46Z andrius 
;
_cod_original_sg_symbol_H-M 'P2(1)/n '
_cod_database_code 7053457

loop_
_symmetry_equiv_pos_as_xyz
'x, y, z'
'-x+1/2, y+1/2, -z+1/2'
'-x, -y, -z'
'x-1/2, -y-1/2, z-1/2'

loop_
_atom_site_label
_atom_site_type_symbol
_atom_site_fract_x
_atom_site_fract_y
_atom_site_fract_z
_atom_site_U_iso_or_equiv
_atom_site_adp_type
_atom_site_occupancy
_atom_site_symmetry_multiplicity
_atom_site_calc_flag
_atom_site_refinement_flags
B1 B 0.38001(16) 0.89162(18) 0.08848(5) 0.0142(3) Uani 1 1 d .
B2 B 0.32181(17) 1.08043(19) 0.10434(6) 0.0172(3) Uani 1 1 d .
B3 B 0.33723(17) 0.92131(19) 0.14506(5) 0.0170(3) Uani 1 1 d .
B4 B 0.48619(16) 0.80622(19) 0.13576(5) 0.0167(3) Uani 1 1 d .
B5 B 0.56446(16) 0.89620(19) 0.08968(6) 0.0167(3) Uani 1 1 d .
B6 B 0.46237(17) 1.06542(19) 0.07015(6) 0.0176(3) Uani 1 1 d .
B7 B 0.39368(17) 1.1146(2) 0.16228(6) 0.0182(3) Uani 1 1 d .
B8 B 0.49551(17) 0.9457(2) 0.18202(6) 0.0188(3) Uani 1 1 d .
B9 B 0.63471(17) 0.9300(2) 0.14782(6) 0.0189(3) Uani 1 1 d .
B10 B 0.62086(17) 1.0892(2) 0.10757(6) 0.0189(3) Uani 1 1 d .
B11 B 0.47133(17) 1.20407(19) 0.11648(6) 0.0190(3) Uani 1 1 d .
B12 B 0.57863(17) 1.1200(2) 0.16433(6) 0.0185(3) Uani 1 1 d .
C1 C 0.17146(14) 0.69507(16) 0.07520(5) 0.0169(3) Uani 1 1 d .
H1A H 0.1346 0.6055 0.0556 0.020 Uiso 1 1 calc R
H1B H 0.2126 0.6507 0.1051 0.020 Uiso 1 1 calc R
C2 C 0.05576(15) 0.79925(17) 0.08303(5) 0.0185(3) Uani 1 1 d .
C3 C -0.04374(15) 0.87550(18) 0.08777(5) 0.0221(3) Uani 1 1 d .
H3 H -0.1239 0.9369 0.0916 0.027 Uiso 1 1 calc R
C4 C 0.22180(15) 0.87355(17) 0.01153(5) 0.0185(3) Uani 1 1 d .
H4A H 0.1797 0.9705 0.0230 0.022 Uiso 1 1 calc R
H4B H 0.2971 0.9072 -0.0064 0.022 Uiso 1 1 calc R
C5 C 0.11518(15) 0.78948(17) -0.01926(5) 0.0191(3) Uani 1 1 d .
C6 C 0.02581(16) 0.73172(18) -0.04501(5) 0.0242(3) Uani 1 1 d .
H6 H -0.0461 0.6853 -0.0657 0.029 Uiso 1 1 calc R
C7 C 0.38050(15) 0.64762(17) 0.03681(5) 0.0193(3) Uani 1 1 d .
H7A H 0.4433 0.6969 0.0166 0.023 Uiso 1 1 calc R
H7B H 0.4394 0.6057 0.0642 0.023 Uiso 1 1 calc R
C8 C 0.30865(15) 0.51440(17) 0.01223(5) 0.0204(3) Uani 1 1 d .
C9 C 0.25723(16) 0.39836(18) -0.00498(5) 0.0256(3) Uani 1 1 d .
H9 H 0.2159 0.3051 -0.0188 0.031 Uiso 1 1 calc R
C10 C 0.00849(17) 0.11038(19) 0.19747(5) 0.0254(3) Uani 1 1 d .
H10A H -0.0808 0.0938 0.1784 0.038 Uiso 1 1 calc R
H10B H 0.0848 0.0888 0.1792 0.038 Uiso 1 1 calc R
H10C H 0.0146 0.2204 0.2083 0.038 Uiso 1 1 calc R
C11 C 0.01719(16) -0.16819(17) 0.22181(5) 0.0213(3) Uani 1 1 d .
H11A H 0.0212 -0.2395 0.2483 0.032 Uiso 1 1 calc R
H11B H 0.0978 -0.1874 0.2053 0.032 Uiso 1 1 calc R
H11C H -0.0687 -0.1879 0.2012 0.032 Uiso 1 1 calc R
C12 C 0.15308(17) 0.0315(2) 0.26837(6) 0.0282(4) Uani 1 1 d .
H12A H 0.1537 0.1410 0.2796 0.042 Uiso 1 1 calc R
H12B H 0.2318 0.0156 0.2508 0.042 Uiso 1 1 calc R
H12C H 0.1611 -0.0416 0.2945 0.042 Uiso 1 1 calc R
C13 C -0.10144(16) 0.02769(19) 0.26452(5) 0.0250(3) Uani 1 1 d .
H13A H -0.1015 0.1384 0.2747 0.038 Uiso 1 1 calc R
H13B H -0.0933 -0.0423 0.2914 0.038 Uiso 1 1 calc R
H13C H -0.1886 0.0048 0.2449 0.038 Uiso 1 1 calc R
C14 C 0.79003(18) 0.4993(2) 0.12633(6) 0.0330(4) Uani 1 1 d .
H14A H 0.7377 0.4185 0.1411 0.050 Uiso 1 1 calc R
H14B H 0.7839 0.4777 0.0933 0.050 Uiso 1 1 calc R
H14C H 0.7507 0.6041 0.1312 0.050 Uiso 1 1 calc R
C15 C 0.93558(19) 0.49576(18) 0.14637(6) 0.0276(4) Uani 1 1 d .
H1H H 0.2187(18) 1.1263(19) 0.0903(6) 0.028(4) Uiso 1 1 d .
H2H H 0.2470(17) 0.8655(19) 0.1572(5) 0.022(4) Uiso 1 1 d .
H3H H 0.4906(16) 0.6753(19) 0.1416(5) 0.022(4) Uiso 1 1 d .
H4H H 0.6201(17) 0.824(2) 0.0667(5) 0.025(4) Uiso 1 1 d .
H5H H 0.4517(16) 1.1027(18) 0.0338(5) 0.021(4) Uiso 1 1 d .
H6H H 0.3352(17) 1.184(2) 0.1854(6) 0.025(4) Uiso 1 1 d .
H7H H 0.5062(17) 0.9085(19) 0.2189(6) 0.027(4) Uiso 1 1 d .
H8H H 0.7367(16) 0.8781(19) 0.1615(5) 0.022(4) Uiso 1 1 d .
H9H H 0.7152(18) 1.147(2) 0.0961(6) 0.030(5) Uiso 1 1 d .
H10H H 0.4693(17) 1.336(2) 0.1111(6) 0.029(5) Uiso 1 1 d .
H11H H 0.6459(17) 1.196(2) 0.1885(5) 0.025(4) Uiso 1 1 d .
N1 N 0.28559(11) 0.77661(13) 0.05258(4) 0.0148(3) Uani 1 1 d .
N2 N 0.01913(12) 0.00036(14) 0.23799(4) 0.0186(3) Uani 1 1 d .
N3 N 1.04938(17) 0.49275(18) 0.16172(6) 0.0430(4) Uani 1 1 d .

loop_
_atom_site_aniso_label
_atom_site_aniso_U_11
_atom_site_aniso_U_22
_atom_site_aniso_U_33
_atom_site_aniso_U_23
_atom_site_aniso_U_13
_atom_site_aniso_U_12
B1 0.0120(7) 0.0148(7) 0.0159(7) -0.0015(6) 0.0025(6) 0.0009(6)
B2 0.0153(8) 0.0158(7) 0.0201(8) -0.0023(6) 0.0009(6) 0.0027(6)
B3 0.0157(8) 0.0178(8) 0.0182(8) -0.0025(6) 0.0048(6) -0.0014(6)
B4 0.0156(8) 0.0167(7) 0.0173(8) -0.0001(6) 0.0000(6) 0.0011(6)
B5 0.0121(7) 0.0180(8) 0.0203(8) -0.0029(6) 0.0027(6) 0.0001(6)
B6 0.0190(8) 0.0152(7) 0.0187(8) 0.0002(6) 0.0034(6) -0.0017(6)
B7 0.0158(8) 0.0189(8) 0.0203(8) -0.0050(6) 0.0034(6) 0.0002(6)
B8 0.0203(8) 0.0182(8) 0.0175(8) -0.0018(6) 0.0003(6) -0.0009(6)
B9 0.0152(8) 0.0171(8) 0.0236(8) -0.0042(6) -0.0008(6) 0.0019(6)
B10 0.0143(8) 0.0188(8) 0.0240(8) -0.0042(6) 0.0043(6) -0.0022(6)
B11 0.0190(8) 0.0154(8) 0.0227(8) -0.0011(6) 0.0021(6) 0.0003(6)
B12 0.0149(8) 0.0183(8) 0.0222(8) -0.0042(6) 0.0016(6) 0.0000(6)
C1 0.0154(7) 0.0156(7) 0.0201(7) 0.0007(5) 0.0034(5) -0.0024(5)
C2 0.0171(7) 0.0200(7) 0.0185(7) -0.0005(6) 0.0031(6) -0.0053(6)
C3 0.0165(7) 0.0245(8) 0.0255(8) -0.0007(6) 0.0035(6) 0.0004(6)
C4 0.0184(7) 0.0195(7) 0.0170(7) 0.0020(6) -0.0004(6) -0.0010(6)
C5 0.0173(7) 0.0206(7) 0.0196(7) 0.0021(6) 0.0030(6) 0.0020(6)
C6 0.0212(8) 0.0229(8) 0.0270(8) 0.0010(6) -0.0033(6) 0.0009(6)
C7 0.0160(7) 0.0192(7) 0.0230(7) -0.0061(6) 0.0035(6) 0.0019(6)
C8 0.0175(7) 0.0225(8) 0.0214(7) -0.0018(6) 0.0038(6) 0.0050(6)
C9 0.0233(8) 0.0225(8) 0.0314(9) -0.0079(7) 0.0045(6) 0.0023(6)
C10 0.0265(8) 0.0241(8) 0.0253(8) 0.0079(6) 0.0028(6) 0.0004(6)
C11 0.0220(8) 0.0188(7) 0.0226(7) -0.0001(6) 0.0007(6) 0.0006(6)
C12 0.0237(8) 0.0276(8) 0.0307(9) 0.0006(7) -0.0071(7) -0.0051(7)
C13 0.0263(8) 0.0243(8) 0.0260(8) -0.0030(6) 0.0088(6) -0.0003(7)
C14 0.0303(9) 0.0281(9) 0.0411(10) -0.0033(7) 0.0063(7) -0.0018(7)
C15 0.0362(10) 0.0182(8) 0.0292(9) 0.0026(6) 0.0074(7) -0.0018(7)
N1 0.0131(6) 0.0146(6) 0.0171(6) -0.0008(4) 0.0027(4) 0.0009(4)
N2 0.0182(6) 0.0188(6) 0.0185(6) 0.0010(5) 0.0011(5) -0.0015(5)
N3 0.0423(10) 0.0343(9) 0.0500(10) 0.0124(7) -0.0046(8) -0.0028(7)

loop_
_atom_type_symbol
_atom_type_description
_atom_type_scat_dispersion_real
_atom_type_scat_dispersion_imag
_atom_type_scat_source
C C 0.0033 0.0016 'International Tables Vol C Tables 4.2.6.8 and 6.1.1.4'
H H 0.0000 0.0000 'International Tables Vol C Tables 4.2.6.8 and 6.1.1.4'
B B 0.0013 0.0007 'International Tables Vol C Tables 4.2.6.8 and 6.1.1.4'
N N 0.0061 0.0033 'International Tables Vol C Tables 4.2.6.8 and 6.1.1.4'

loop_
_geom_angle_atom_site_label_1
_geom_angle_atom_site_label_2
_geom_angle_atom_site_label_3
_geom_angle
N1 B1 B2 122.33(11)
N1 B1 B4 119.27(11)
B2 B1 B4 109.43(11)
N1 B1 B3 120.79(11)
B2 B1 B3 60.66(9)
B4 B1 B3 60.41(9)
N1 B1 B5 120.52(11)
B2 B1 B5 108.98(11)
B4 B1 B5 60.65(9)
B3 B1 B5 108.99(10)
N1 B1 B6 122.12(11)
B2 B1 B6 60.47(9)
B4 B1 B6 109.38(11)
B3 B1 B6 109.21(11)
B5 B1 B6 60.31(9)
B1 B2 B7 107.25(11)
B1 B2 B11 107.61(11)
B7 B2 B11 60.09(9)
B1 B2 B6 60.11(9)
B7 B2 B6 108.11(11)
B11 B2 B6 60.00(9)
B1 B2 B3 59.80(9)
B7 B2 B3 59.59(9)
B11 B2 B3 107.79(11)
B6 B2 B3 108.23(11)
B1 B2 H1H 121.4(9)
B7 B2 H1H 122.0(9)
B11 B2 H1H 123.0(9)
B6 B2 H1H 122.1(9)
B3 B2 H1H 120.7(9)
B7 B3 B1 107.28(11)
B7 B3 B8 60.47(9)
B1 B3 B8 107.73(12)
B7 B3 B4 108.49(11)
B1 B3 B4 59.78(9)
B8 B3 B4 60.30(9)
B7 B3 B2 59.88(9)
B1 B3 B2 59.54(9)
B8 B3 B2 108.39(11)
B4 B3 B2 108.02(12)
B7 B3 H2H 122.4(8)
B1 B3 H2H 122.1(8)
B8 B3 H2H 121.1(8)
B4 B3 H2H 120.6(9)
B2 B3 H2H 122.4(8)
B1 B4 B9 107.11(11)
B1 B4 B3 59.81(9)
B9 B4 B3 107.35(11)
B1 B4 B8 107.21(11)
B9 B4 B8 59.84(10)
B3 B4 B8 59.60(9)
B1 B4 B5 59.85(9)
B9 B4 B5 59.76(9)
B3 B4 B5 107.87(11)
B8 B4 B5 107.76(11)
B1 B4 H3H 122.0(8)
B9 B4 H3H 122.3(8)
B3 B4 H3H 122.0(8)
B8 B4 H3H 122.4(8)
B5 B4 H3H 121.5(8)
B10 B5 B9 60.16(9)
B10 B5 B1 107.26(11)
B9 B5 B1 106.71(11)
B10 B5 B6 60.07(9)
B9 B5 B6 108.07(11)
B1 B5 B6 59.89(9)
B10 B5 B4 107.93(11)
B9 B5 B4 59.60(9)
B1 B5 B4 59.50(9)
B6 B5 B4 108.12(11)
B10 B5 H4H 122.4(9)
B9 B5 H4H 121.2(8)
B1 B5 H4H 122.7(8)
B6 B5 H4H 122.7(9)
B4 B5 H4H 120.7(9)
B1 B6 B10 106.80(11)
B1 B6 B11 106.95(12)
B10 B6 B11 60.04(9)
B1 B6 B2 59.43(9)
B10 B6 B2 107.60(11)
B11 B6 B2 59.85(9)
B1 B6 B5 59.80(9)
B10 B6 B5 59.57(9)
B11 B6 B5 107.77(11)
B2 B6 B5 107.74(11)
B1 B6 H5H 122.2(8)
B10 B6 H5H 122.3(8)
B11 B6 H5H 122.5(8)
B2 B6 H5H 122.2(8)
B5 B6 H5H 121.3(8)
B3 B7 B2 60.53(9)
B3 B7 B12 107.83(11)
B2 B7 B12 108.08(12)
B3 B7 B11 108.55(11)
B2 B7 B11 60.10(9)
B12 B7 B11 60.12(9)
B3 B7 B8 59.86(9)
B2 B7 B8 108.42(11)
B12 B7 B8 59.91(9)
B11 B7 B8 108.36(12)
B3 B7 H6H 120.1(9)
B2 B7 H6H 120.1(8)
B12 B7 H6H 123.5(8)
B11 B7 H6H 122.0(9)
B8 B7 H6H 122.0(9)
B3 B8 B9 107.63(11)
B3 B8 B12 107.69(11)
B9 B8 B12 59.91(9)
B3 B8 B7 59.67(9)
B9 B8 B7 107.59(12)
B12 B8 B7 59.93(9)
B3 B8 B4 60.09(9)
B9 B8 B4 59.71(9)
B12 B8 B4 107.75(12)
B7 B8 B4 107.69(11)
B3 B8 H7H 121.9(9)
B9 B8 H7H 122.4(9)
B12 B8 H7H 121.4(9)
B7 B8 H7H 121.3(9)
B4 B8 H7H 122.5(9)
B4 B9 B12 108.54(11)
B4 B9 B8 60.44(9)
B12 B9 B8 60.17(9)
B4 B9 B5 60.64(9)
B12 B9 B5 108.14(11)
B8 B9 B5 108.94(11)
B4 B9 B10 108.50(11)
B12 B9 B10 59.98(9)
B8 B9 B10 108.40(11)
B5 B9 B10 59.83(9)
B4 B9 H8H 120.2(8)
B12 B9 H8H 123.0(8)
B8 B9 H8H 121.7(8)
B5 B9 H8H 120.2(8)
B10 B9 H8H 122.0(8)
B5 B10 B12 108.24(12)
B5 B10 B9 60.02(9)
B12 B10 B9 59.92(10)
B5 B10 B6 60.36(9)
B12 B10 B6 108.26(12)
B9 B10 B6 108.19(11)
B5 B10 B11 108.39(11)
B12 B10 B11 60.14(9)
B9 B10 B11 108.02(12)
B6 B10 B11 60.03(9)
B5 B10 H9H 122.8(9)
B12 B10 H9H 120.3(9)
B9 B10 H9H 121.8(9)
B6 B10 H9H 122.3(9)
B11 B10 H9H 120.8(9)
B7 B11 B2 59.81(9)
B7 B11 B6 108.00(11)
B2 B11 B6 60.14(9)
B7 B11 B10 107.63(11)
B2 B11 B10 107.75(11)
B6 B11 B10 59.93(9)
B7 B11 B12 59.93(9)
B2 B11 B12 107.71(11)
B6 B11 B12 107.86(11)
B10 B11 B12 59.74(9)
B7 B11 H10H 121.5(9)
B2 B11 H10H 123.4(9)
B6 B11 H10H 122.9(9)
B10 B11 H10H 121.2(9)
B12 B11 H10H 120.1(8)
B9 B12 B10 60.10(10)
B9 B12 B8 59.92(10)
B10 B12 B8 108.30(11)
B9 B12 B7 107.79(11)
B10 B12 B7 107.95(11)
B8 B12 B7 60.17(9)
B9 B12 B11 108.15(11)
B10 B12 B11 60.13(9)
B8 B12 B11 108.42(11)
B7 B12 B11 59.94(9)
B9 B12 H11H 121.6(9)
B10 B12 H11H 120.0(9)
B8 B12 H11H 122.9(8)
B7 B12 H11H 123.0(9)
B11 B12 H11H 120.8(8)
C2 C1 N1 114.00(12)
C2 C1 H1A 108.8
N1 C1 H1A 108.8
C2 C1 H1B 108.8
N1 C1 H1B 108.8
H1A C1 H1B 107.6
C3 C2 C1 175.31(15)
C2 C3 H3 180.0
C5 C4 N1 114.42(12)
C5 C4 H4A 108.7
N1 C4 H4A 108.7
C5 C4 H4B 108.7
N1 C4 H4B 108.7
H4A C4 H4B 107.6
C6 C5 C4 175.47(15)
C5 C6 H6 180.0
C8 C7 N1 115.34(12)
C8 C7 H7A 108.4
N1 C7 H7A 108.4
C8 C7 H7B 108.4
N1 C7 H7B 108.4
H7A C7 H7B 107.5
C9 C8 C7 174.27(16)
C8 C9 H9 180.0
N2 C10 H10A 109.5
N2 C10 H10B 109.5
H10A C10 H10B 109.5
N2 C10 H10C 109.5
H10A C10 H10C 109.5
H10B C10 H10C 109.5
N2 C11 H11A 109.5
N2 C11 H11B 109.5
H11A C11 H11B 109.5
N2 C11 H11C 109.5
H11A C11 H11C 109.5
H11B C11 H11C 109.5
N2 C12 H12A 109.5
N2 C12 H12B 109.5
H12A C12 H12B 109.5
N2 C12 H12C 109.5
H12A C12 H12C 109.5
H12B C12 H12C 109.5
N2 C13 H13A 109.5
N2 C13 H13B 109.5
H13A C13 H13B 109.5
N2 C13 H13C 109.5
H13A C13 H13C 109.5
H13B C13 H13C 109.5
C15 C14 H14A 109.5
C15 C14 H14B 109.5
H14A C14 H14B 109.5
C15 C14 H14C 109.5
H14A C14 H14C 109.5
H14B C14 H14C 109.5
N3 C15 C14 179.5(2)
C1 N1 C4 109.99(10)
C1 N1 C7 107.70(11)
C4 N1 C7 110.10(11)
C1 N1 B1 111.60(10)
C4 N1 B1 109.42(10)
C7 N1 B1 107.99(10)
C13 N2 C11 109.29(11)
C13 N2 C10 109.46(11)
C11 N2 C10 109.85(11)
C13 N2 C12 109.59(12)
C11 N2 C12 109.28(11)
C10 N2 C12 109.37(11)

loop_
_geom_bond_atom_site_label_1
_geom_bond_atom_site_label_2
_geom_bond_distance
B1 N1 1.6275(18)
B1 B2 1.770(2)
B1 B4 1.774(2)
B1 B3 1.775(2)
B1 B5 1.781(2)
B1 B6 1.782(2)
B2 B7 1.779(2)
B2 B11 1.784(2)
B2 B6 1.789(3)
B2 B3 1.790(2)
B2 H1H 1.101(17)
B3 B7 1.773(2)
B3 B8 1.777(2)
B3 B4 1.786(2)
B3 H2H 1.088(16)
B4 B9 1.776(2)
B4 B8 1.789(2)
B4 B5 1.795(2)
B4 H3H 1.118(16)
B5 B10 1.776(2)
B5 B9 1.779(2)
B5 B6 1.790(2)
B5 H4H 1.096(17)
B6 B10 1.785(2)
B6 B11 1.786(2)
B6 H5H 1.103(15)
B7 B12 1.783(2)
B7 B11 1.783(2)
B7 B8 1.788(2)
B7 H6H 1.103(17)
B8 B9 1.779(3)
B8 B12 1.783(2)
B8 H7H 1.118(16)
B9 B12 1.778(2)
B9 B10 1.782(2)
B9 H8H 1.109(16)
B10 B12 1.779(2)
B10 B11 1.786(2)
B10 H9H 1.121(18)
B11 B12 1.787(2)
B11 H10H 1.124(17)
B12 H11H 1.108(16)
C1 C2 1.463(2)
C1 N1 1.5196(18)
C1 H1A 0.9900
C1 H1B 0.9900
C2 C3 1.180(2)
C3 H3 0.9500
C4 C5 1.4678(19)
C4 N1 1.5219(17)
C4 H4A 0.9900
C4 H4B 0.9900
C5 C6 1.181(2)
C6 H6 0.9500
C7 C8 1.464(2)
C7 N1 1.5308(18)
C7 H7A 0.9900
C7 H7B 0.9900
C8 C9 1.183(2)
C9 H9 0.9500
C10 N2 1.5007(18)
C10 H10A 0.9800
C10 H10B 0.9800
C10 H10C 0.9800
C11 N2 1.4982(18)
C11 H11A 0.9800
C11 H11B 0.9800
C11 H11C 0.9800
C12 N2 1.5034(17)
C12 H12A 0.9800
C12 H12B 0.9800
C12 H12C 0.9800
C13 N2 1.496(2)
C13 H13A 0.9800
C13 H13B 0.9800
C13 H13C 0.9800
C14 C15 1.458(2)
C14 H14A 0.9800
C14 H14B 0.9800
C14 H14C 0.9800
C15 N3 1.138(2)
